data_4028967
loop_
_publ_author_name
'Fujii, Hideaki'
'Imaide, Satomi'
'Watanabe, Akio'
'Yoza, Kenji'
'Nakajima, Mayumi'
'Nakao, Kaoru'
'Mochizuki, Hidenori'
'Sato, Noriko'
'Nemoto, Toru'
'Nagase, Hiroshi'

_publ_section_title
;
 A Double Decarboxylation Reaction of an Oxazolidinone and Carboxylic
 Acid: Its Application to the Synthesis of a New Opioid Lead Compound
;
_journal_coden_ASTM JOCEAH
_journal_issue 3
_journal_name_full 'Journal of Organic Chemistry'
_journal_page_first 995
_journal_page_last 998
_journal_paper_doi 10.1021/jo9025463
_journal_volume 75
_journal_year 2010
_chemical_formula_sum 'C21 H25 N O4'
_chemical_formula_weight 355.42
_space_group_IT_number 4
_symmetry_cell_setting monoclinic
_symmetry_space_group_name_Hall 'P 2yb'
_symmetry_space_group_name_H-M 'P 1 21 1'
_atom_sites_solution_hydrogens geom
_atom_sites_solution_primary direct
_atom_sites_solution_secondary difmap
_audit_creation_method SHELXL-97
_cell_angle_alpha 90.00
_cell_angle_beta 103.901(4)
_cell_angle_gamma 90.00
_cell_formula_units_Z 4
_cell_length_a 17.109(5)
_cell_length_b 5.1775(16)
_cell_length_c 20.234(6)
_cell_measurement_reflns_used 3308
_cell_measurement_temperature 100
_cell_measurement_theta_max 27.13
_cell_measurement_theta_min 2.45
_cell_volume 1739.9(9)
_computing_cell_refinement 'APEX2 (Bruker AXS, 2006)'
_computing_data_collection 'APEX2 (Bruker AXS, 2006)'
_computing_data_reduction 'SAINT (Bruker AXS, 2004)'
_computing_molecular_graphics 'XSHEL (Bruker AXS,2002)'
_computing_publication_material 'XCIF (Bruker AXS, 2001)'
_computing_structure_refinement 'SHELXL-97 (Sheldrick, 1997)'
_computing_structure_solution 'SHELXS-97 (Sheldrick, 1997)'
_diffrn_ambient_temperature 100
_diffrn_detector_area_resol_mean 8.333
_diffrn_measured_fraction_theta_full 0.986
_diffrn_measured_fraction_theta_max 0.986
_diffrn_measurement_device_type 'Bruker APEXII CCD area detector'
_diffrn_measurement_method 'phi and omega scans'
_diffrn_radiation_monochromator 'Bruker Helios multilayer confocal mirror'
_diffrn_radiation_source 'Bruker TXS fine-focus rotating anode'
_diffrn_radiation_type MoK\a
_diffrn_radiation_wavelength 0.71073
_diffrn_reflns_av_R_equivalents 0.0653
_diffrn_reflns_av_sigmaI/netI 0.0838
_diffrn_reflns_limit_h_max 21
_diffrn_reflns_limit_h_min -21
_diffrn_reflns_limit_k_max 6
_diffrn_reflns_limit_k_min -6
_diffrn_reflns_limit_l_max 25
_diffrn_reflns_limit_l_min -25
_diffrn_reflns_number 19258
_diffrn_reflns_theta_full 27.10
_diffrn_reflns_theta_max 27.10
_diffrn_reflns_theta_min 1.23
_exptl_absorpt_coefficient_mu 0.093
_exptl_absorpt_correction_T_max 0.9972
_exptl_absorpt_correction_T_min 0.9725
_exptl_absorpt_correction_type empirical
_exptl_absorpt_process_details
;
SADABS Sheldrick 1996
;
_exptl_crystal_colour colorless
_exptl_crystal_density_diffrn 1.357
_exptl_crystal_density_method 'not measured'
_exptl_crystal_description column
_exptl_crystal_F_000 760
_exptl_crystal_size_max 0.30
_exptl_crystal_size_mid 0.04
_exptl_crystal_size_min 0.03
_refine_diff_density_max 0.447
_refine_diff_density_min -0.247
_refine_diff_density_rms 0.067
_refine_ls_abs_structure_details 'Flack H D (1983), Acta Cryst. A39, 876-881'
_refine_ls_abs_structure_Flack 0.2(11)
_refine_ls_extinction_coef 0.0022(13)
_refine_ls_extinction_expression Fc^*^=kFc[1+0.001xFc^2^\l^3^/sin(2\q)]^-1/4^
_refine_ls_extinction_method SHELXL
_refine_ls_goodness_of_fit_ref 1.005
_refine_ls_hydrogen_treatment mixed
_refine_ls_matrix_type full
_refine_ls_number_parameters 480
_refine_ls_number_reflns 7420
_refine_ls_number_restraints 1
_refine_ls_restrained_S_all 1.005
_refine_ls_R_factor_all 0.0908
_refine_ls_R_factor_gt 0.0611
_refine_ls_shift/su_max 0.001
_refine_ls_shift/su_mean 0.000
_refine_ls_structure_factor_coef Fsqd
_refine_ls_weighting_details 'calc w=1/[\s^2^(Fo^2^)+(0.0824P)^2^+0.0000P] where P=(Fo^2^+2Fc^2^)/3'
_refine_ls_weighting_scheme calc
_refine_ls_wR_factor_gt 0.1398
_refine_ls_wR_factor_ref 0.1558
_reflns_number_gt 5316
_reflns_number_total 7420
_reflns_threshold_expression >2sigma(I)
_cod_duplicate_entry 4025213
_cod_data_source_file jo9025463sup1.cif
_cod_data_source_block p21
_cod_depositor_comments
;
The following automatic conversions were performed:

'_symmetry_cell_setting' value 'Monoclinic' changed to 'monoclinic'
according to /home/saulius/struct/CIF-dictionaries/cif_core.dic
dictionary named 'cif_core.dic' version 2.4.2 from 2011-04-26.

Automatic conversion script
Id: cif_fix_values 1891 2012-01-12 08:04:46Z andrius 
;
_cod_original_sg_symbol_H-M 'P2(1)   '
_cod_database_code 4028967

loop_
_symmetry_equiv_pos_as_xyz
'x, y, z'
'-x, y+1/2, -z'

loop_
_atom_site_label
_atom_site_type_symbol
_atom_site_fract_x
_atom_site_fract_y
_atom_site_fract_z
_atom_site_U_iso_or_equiv
_atom_site_adp_type
_atom_site_occupancy
_atom_site_symmetry_multiplicity
_atom_site_calc_flag
_atom_site_refinement_flags
C1A C 0.98380(18) -0.0342(7) 0.88349(17) 0.0276(8) Uani 1 1 d .
H1A1 H 0.9572 -0.1994 0.8872 0.041 Uiso 1 1 calc R
H1A2 H 1.0309 -0.0156 0.9218 0.041 Uiso 1 1 calc R
H1A3 H 1.0010 -0.0295 0.8407 0.041 Uiso 1 1 calc R
C2A C 0.89407(17) 0.1750(7) 0.93905(14) 0.0202(7) Uani 1 1 d .
C3A C 0.91278(18) 0.0072(7) 0.99466(16) 0.0227(7) Uani 1 1 d .
H3A H 0.9541 -0.1170 0.9965 0.027 Uiso 1 1 calc R
C4A C 0.87308(17) 0.0138(7) 1.04823(15) 0.0221(7) Uani 1 1 d .
H4A H 0.8871 -0.1059 1.0847 0.026 Uiso 1 1 calc R
C5A C 0.81351(17) 0.1961(6) 1.04720(14) 0.0187(7) Uani 1 1 d .
C6A C 0.79842(17) 0.3655(7) 0.99311(14) 0.0194(7) Uani 1 1 d .
C7A C 0.83380(17) 0.3586(6) 0.93879(14) 0.0183(7) Uani 1 1 d .
C8A C 0.73559(16) 0.6690(7) 0.91071(14) 0.0187(7) Uani 1 1 d .
H8A H 0.7515 0.8540 0.9197 0.022 Uiso 1 1 calc R
C9A C 0.65219(17) 0.6520(6) 0.86248(15) 0.0191(7) Uani 1 1 d .
C10A C 0.64101(18) 0.3653(7) 0.77509(15) 0.0211(7) Uani 1 1 d .
H10A H 0.6043 0.2324 0.7495 0.025 Uiso 1 1 calc R
H10B H 0.6973 0.3188 0.7756 0.025 Uiso 1 1 calc R
C11A C 0.62013(18) 0.6286(6) 0.74568(15) 0.0216(7) Uani 1 1 d .
H11A H 0.6464 0.6630 0.7080 0.026 Uiso 1 1 calc R
H11B H 0.5612 0.6490 0.7287 0.026 Uiso 1 1 calc R
C12A C 0.59279(17) 0.7682(7) 0.90035(15) 0.0209(7) Uani 1 1 d .
H12A H 0.5388 0.7761 0.8688 0.025 Uiso 1 1 calc R
H12B H 0.6096 0.9474 0.9138 0.025 Uiso 1 1 calc R
C13A C 0.58648(17) 0.6167(7) 0.96425(14) 0.0203(7) Uani 1 1 d .
H13A H 0.5654 0.7322 0.9949 0.024 Uiso 1 1 calc R
H13B H 0.5478 0.4729 0.9507 0.024 Uiso 1 1 calc R
C15A C 0.67204(17) 0.3081(6) 1.05792(15) 0.0197(7) Uani 1 1 d .
H15A H 0.6479 0.1461 1.0349 0.024 Uiso 1 1 calc R
C16A C 0.76009(17) 0.2404(7) 1.09589(15) 0.0209(7) Uani 1 1 d .
H16A H 0.7826 0.3832 1.1273 0.025 Uiso 1 1 calc R
H16B H 0.7598 0.0828 1.1235 0.025 Uiso 1 1 calc R
C17A C 0.73082(17) 0.5379(6) 0.97601(14) 0.0173(7) Uani 1 1 d .
C18A C 0.64542(19) 0.6203(7) 1.14283(16) 0.0255(8) Uani 1 1 d .
H18A H 0.6554 0.7598 1.1124 0.031 Uiso 1 1 calc R
H18B H 0.6961 0.5882 1.1775 0.031 Uiso 1 1 calc R
C19A C 0.58118(18) 0.7029(7) 1.17714(15) 0.0234(7) Uani 1 1 d .
H19A H 0.5276 0.7430 1.1461 0.028 Uiso 1 1 calc R
C20A C 0.5786(2) 0.5806(7) 1.24343(17) 0.0324(9) Uani 1 1 d .
H20A H 0.5251 0.5428 1.2518 0.039 Uiso 1 1 calc R
H20B H 0.6212 0.4539 1.2632 0.039 Uiso 1 1 calc R
C21A C 0.6026(2) 0.8569(7) 1.24149(16) 0.0288(8) Uani 1 1 d .
H21A H 0.6600 0.9011 1.2600 0.035 Uiso 1 1 calc R
H21B H 0.5639 0.9900 1.2486 0.035 Uiso 1 1 calc R
C1C C 0.51825(18) 0.1750(7) 0.60677(15) 0.0253(8) Uani 1 1 d .
H1C1 H 0.5460 0.0093 0.6072 0.038 Uiso 1 1 calc R
H1C2 H 0.4738 0.1858 0.5660 0.038 Uiso 1 1 calc R
H1C3 H 0.4969 0.1887 0.6475 0.038 Uiso 1 1 calc R
C2C C 0.60954(16) 0.3854(6) 0.55256(14) 0.0178(6) Uani 1 1 d .
C3C C 0.59306(17) 0.2164(7) 0.49723(15) 0.0201(7) Uani 1 1 d .
H3C H 0.5525 0.0890 0.4950 0.024 Uiso 1 1 calc R
C4C C 0.63412(17) 0.2265(7) 0.44439(15) 0.0202(7) Uani 1 1 d .
H4C H 0.6213 0.1072 0.4077 0.024 Uiso 1 1 calc R
C5C C 0.69302(16) 0.4114(6) 0.44656(14) 0.0178(7) Uani 1 1 d .
C6C C 0.70609(16) 0.5818(6) 0.50056(15) 0.0175(7) Uani 1 1 d .
C7C C 0.66841(17) 0.5716(6) 0.55353(14) 0.0178(7) Uani 1 1 d .
C8C C 0.76564(16) 0.8861(7) 0.58358(14) 0.0184(7) Uani 1 1 d .
H8C H 0.7484 1.0692 0.5733 0.022 Uiso 1 1 calc R
C9C C 0.84763(16) 0.8812(6) 0.63467(15) 0.0183(7) Uani 1 1 d .
C10C C 0.8458(2) 0.6047(7) 0.72295(16) 0.0304(8) Uani 1 1 d .
H10C H 0.8920 0.5443 0.7591 0.036 Uiso 1 1 calc R
H10D H 0.8007 0.4811 0.7190 0.036 Uiso 1 1 calc R
C11C C 0.82052(19) 0.8722(7) 0.73848(15) 0.0236(7) Uani 1 1 d .
H11C H 0.7612 0.8847 0.7300 0.028 Uiso 1 1 calc R
H11D H 0.8448 0.9193 0.7864 0.028 Uiso 1 1 calc R
C12C C 0.90878(17) 0.9897(7) 0.59718(15) 0.0233(7) Uani 1 1 d .
H12C H 0.8926 1.1681 0.5823 0.028 Uiso 1 1 calc R
H12D H 0.9621 0.9994 0.6298 0.028 Uiso 1 1 calc R
C13C C 0.91767(16) 0.8343(7) 0.53498(14) 0.0209(7) Uani 1 1 d .
H13C H 0.9403 0.9475 0.5048 0.025 Uiso 1 1 calc R
H13D H 0.9562 0.6913 0.5503 0.025 Uiso 1 1 calc R
C14C C 0.83902(17) 0.7244(6) 0.49523(14) 0.0187(7) Uani 1 1 d .
C15C C 0.83566(16) 0.5291(6) 0.43856(15) 0.0190(7) Uani 1 1 d .
H15C H 0.8601 0.3668 0.4613 0.023 Uiso 1 1 calc R
C16C C 0.74815(17) 0.4568(7) 0.39934(15) 0.0225(7) Uani 1 1 d .
H16C H 0.7259 0.5980 0.3673 0.027 Uiso 1 1 calc R
H16D H 0.7499 0.2987 0.3722 0.027 Uiso 1 1 calc R
C17C C 0.77332(17) 0.7541(6) 0.51941(14) 0.0170(7) Uani 1 1 d .
C18C C 0.86337(19) 0.8488(7) 0.35656(16) 0.0254(8) Uani 1 1 d .
H18C H 0.8540 0.9850 0.3881 0.030 Uiso 1 1 calc R
H18D H 0.8122 0.8193 0.3222 0.030 Uiso 1 1 calc R
C19C C 0.92675(18) 0.9380(7) 0.32151(16) 0.0228(7) Uani 1 1 d .
H19C H 0.9819 0.9591 0.3519 0.027 Uiso 1 1 calc R
C20C C 0.9246(2) 0.8462(8) 0.25121(18) 0.0381(9) Uani 1 1 d .
H20C H 0.8793 0.7335 0.2286 0.046 Uiso 1 1 calc R
H20D H 0.9765 0.8079 0.2399 0.046 Uiso 1 1 calc R
C21C C 0.9061(2) 1.1223(7) 0.26354(16) 0.0315(8) Uani 1 1 d .
H21C H 0.9467 1.2543 0.2597 0.038 Uiso 1 1 calc R
H21D H 0.8494 1.1799 0.2484 0.038 Uiso 1 1 calc R
N1A N 0.62112(15) 0.3865(6) 1.10345(13) 0.0222(6) Uani 1 1 d .
N1C N 0.88775(15) 0.6114(6) 0.39443(13) 0.0197(6) Uani 1 1 d .
O1A O 0.92876(11) 0.1729(5) 0.88460(10) 0.0226(5) Uani 1 1 d .
O2A O 0.79939(11) 0.5273(4) 0.88746(10) 0.0206(5) Uani 1 1 d .
C14A C 0.66681(17) 0.5086(6) 1.00226(15) 0.0192(7) Uani 1 1 d .
O4A O 0.63018(12) 0.3960(4) 0.84289(10) 0.0208(5) Uani 1 1 d .
O5A O 0.65064(12) 0.7938(4) 0.80194(10) 0.0201(5) Uani 1 1 d .
O1C O 0.57350(12) 0.3807(5) 0.60628(10) 0.0231(5) Uani 1 1 d .
O2C O 0.70098(11) 0.7422(4) 0.60522(10) 0.0199(5) Uani 1 1 d .
O3C O 0.86823(12) 0.6290(5) 0.65868(10) 0.0218(5) Uani 1 1 d .
O4C O 0.85034(12) 1.0359(4) 0.69257(10) 0.0211(5) Uani 1 1 d .
H1N1 H 0.620(2) 0.261(8) 1.1328(17) 0.029(10) Uiso 1 1 d .
H1N2 H 0.8893(19) 0.478(7) 0.3658(16) 0.022(9) Uiso 1 1 d .

loop_
_atom_site_aniso_label
_atom_site_aniso_U_11
_atom_site_aniso_U_22
_atom_site_aniso_U_33
_atom_site_aniso_U_23
_atom_site_aniso_U_13
_atom_site_aniso_U_12
C1A 0.0207(17) 0.031(2) 0.0350(19) 0.0006(16) 0.0139(14) 0.0051(15)
C2A 0.0115(14) 0.0284(19) 0.0220(15) -0.0031(14) 0.0065(12) -0.0034(13)
C3A 0.0122(14) 0.0261(19) 0.0303(17) -0.0014(15) 0.0058(12) 0.0008(13)
C4A 0.0184(15) 0.0243(19) 0.0233(16) 0.0016(14) 0.0048(13) -0.0011(14)
C5A 0.0120(14) 0.0236(18) 0.0212(15) 0.0006(14) 0.0055(12) -0.0025(13)
C6A 0.0138(14) 0.0248(18) 0.0210(15) -0.0025(14) 0.0071(11) -0.0048(14)
C7A 0.0129(14) 0.0215(18) 0.0212(15) 0.0000(14) 0.0053(12) -0.0052(13)
C8A 0.0122(14) 0.0239(18) 0.0230(15) -0.0013(14) 0.0102(12) 0.0033(13)
C9A 0.0144(14) 0.0182(18) 0.0266(16) 0.0038(14) 0.0086(12) 0.0027(13)
C10A 0.0212(15) 0.0211(18) 0.0223(16) -0.0001(14) 0.0079(12) -0.0006(14)
C11A 0.0167(15) 0.0248(19) 0.0241(16) -0.0017(14) 0.0065(12) -0.0014(14)
C12A 0.0172(16) 0.0213(18) 0.0261(17) -0.0031(14) 0.0092(13) 0.0048(13)
C13A 0.0136(15) 0.0242(19) 0.0244(16) 0.0002(14) 0.0070(12) 0.0010(13)
C15A 0.0163(15) 0.0234(19) 0.0222(16) -0.0028(13) 0.0100(12) -0.0018(13)
C16A 0.0151(15) 0.0276(19) 0.0210(15) 0.0040(14) 0.0062(12) 0.0001(13)
C17A 0.0142(14) 0.0198(17) 0.0184(15) -0.0014(13) 0.0046(12) -0.0029(13)
C18A 0.0214(16) 0.030(2) 0.0295(17) -0.0039(15) 0.0140(14) -0.0068(15)
C19A 0.0191(16) 0.027(2) 0.0255(16) -0.0042(15) 0.0083(13) 0.0033(14)
C20A 0.040(2) 0.031(2) 0.0323(19) -0.0058(16) 0.0205(16) -0.0024(17)
C21A 0.0266(17) 0.029(2) 0.0332(19) -0.0036(17) 0.0117(14) 0.0029(16)
C1C 0.0191(16) 0.032(2) 0.0271(16) 0.0009(15) 0.0101(13) -0.0070(15)
C2C 0.0131(14) 0.0201(17) 0.0224(15) 0.0006(14) 0.0083(12) 0.0022(13)
C3C 0.0136(14) 0.0218(19) 0.0265(16) -0.0010(14) 0.0080(12) -0.0008(13)
C4C 0.0172(15) 0.0215(18) 0.0229(16) -0.0024(14) 0.0064(13) 0.0020(13)
C5C 0.0110(14) 0.0237(18) 0.0193(15) 0.0027(13) 0.0047(11) 0.0017(12)
C6C 0.0116(13) 0.0203(18) 0.0217(15) 0.0020(13) 0.0063(11) 0.0008(12)
C7C 0.0117(13) 0.0216(18) 0.0216(15) -0.0017(13) 0.0067(12) 0.0032(12)
C8C 0.0119(14) 0.0222(18) 0.0242(15) 0.0001(14) 0.0100(12) -0.0021(13)
C9C 0.0109(13) 0.0195(18) 0.0272(16) -0.0037(14) 0.0094(12) -0.0025(13)
C10C 0.0364(19) 0.034(2) 0.0248(18) 0.0015(16) 0.0158(15) 0.0042(17)
C11C 0.0181(15) 0.0310(19) 0.0239(16) -0.0009(15) 0.0096(12) -0.0032(15)
C12C 0.0125(15) 0.027(2) 0.0329(18) 0.0004(15) 0.0104(13) -0.0055(13)
C13C 0.0110(14) 0.029(2) 0.0229(16) 0.0029(14) 0.0054(12) -0.0037(14)
C14C 0.0148(15) 0.0185(18) 0.0242(16) 0.0037(13) 0.0076(12) -0.0013(12)
C15C 0.0129(14) 0.0220(18) 0.0253(16) 0.0037(14) 0.0111(12) 0.0020(13)
C16C 0.0154(15) 0.033(2) 0.0213(16) -0.0025(14) 0.0086(12) 0.0010(13)
C17C 0.0112(14) 0.0206(18) 0.0206(15) 0.0007(13) 0.0065(12) 0.0024(12)
C18C 0.0192(16) 0.030(2) 0.0311(18) 0.0009(16) 0.0134(13) 0.0050(15)
C19C 0.0175(15) 0.0260(19) 0.0265(17) 0.0022(14) 0.0087(13) -0.0014(13)
C20C 0.051(2) 0.035(2) 0.036(2) -0.0040(18) 0.0243(17) -0.008(2)
C21C 0.0365(19) 0.032(2) 0.0294(18) 0.0029(16) 0.0140(15) -0.0024(17)
N1A 0.0185(13) 0.0299(18) 0.0224(14) 0.0006(13) 0.0132(11) -0.0035(12)
N1C 0.0162(13) 0.0218(16) 0.0252(14) 0.0003(12) 0.0128(11) 0.0031(11)
O1A 0.0141(11) 0.0286(14) 0.0276(11) -0.0012(10) 0.0101(9) 0.0034(10)
O2A 0.0151(10) 0.0251(13) 0.0256(11) 0.0029(10) 0.0124(9) 0.0040(9)
C14A 0.0146(14) 0.0213(18) 0.0239(16) -0.0047(13) 0.0088(12) -0.0034(13)
O4A 0.0188(11) 0.0215(13) 0.0237(11) 0.0008(10) 0.0084(9) -0.0030(10)
O5A 0.0203(11) 0.0192(13) 0.0221(11) 0.0026(9) 0.0074(9) -0.0003(9)
O1C 0.0173(11) 0.0282(13) 0.0277(11) -0.0026(11) 0.0129(9) -0.0059(10)
O2C 0.0125(10) 0.0261(13) 0.0248(11) -0.0034(10) 0.0117(9) -0.0043(9)
O3C 0.0183(11) 0.0247(14) 0.0253(12) 0.0008(10) 0.0108(9) 0.0028(10)
O4C 0.0195(11) 0.0200(13) 0.0255(12) -0.0036(10) 0.0089(9) -0.0024(9)

loop_
_atom_type_symbol
_atom_type_description
_atom_type_scat_dispersion_real
_atom_type_scat_dispersion_imag
_atom_type_scat_source
C C 0.0033 0.0016 'International Tables Vol C Tables 4.2.6.8 and 6.1.1.4'
H H 0.0000 0.0000 'International Tables Vol C Tables 4.2.6.8 and 6.1.1.4'
N N 0.0061 0.0033 'International Tables Vol C Tables 4.2.6.8 and 6.1.1.4'
O O 0.0106 0.0060 'International Tables Vol C Tables 4.2.6.8 and 6.1.1.4'

loop_
_geom_angle_atom_site_label_1
_geom_angle_atom_site_label_2
_geom_angle_atom_site_label_3
_geom_angle
O1A C1A H1A1 109.5
O1A C1A H1A2 109.5
H1A1 C1A H1A2 109.5
O1A C1A H1A3 109.5
H1A1 C1A H1A3 109.5
H1A2 C1A H1A3 109.5
O1A C2A C3A 125.6(3)
O1A C2A C7A 117.5(3)
C3A C2A C7A 116.8(3)
C2A C3A C4A 123.0(3)
C2A C3A H3A 118.5
C4A C3A H3A 118.5
C5A C4A C3A 119.5(3)
C5A C4A H4A 120.2
C3A C4A H4A 120.2
C6A C5A C4A 116.3(3)
C6A C5A C16A 113.2(3)
C4A C5A C16A 130.6(3)
C7A C6A C5A 125.7(3)
C7A C6A C17A 107.9(3)
C5A C6A C17A 125.0(3)
O2A C7A C6A 113.3(3)
O2A C7A C2A 127.9(3)
C6A C7A C2A 118.6(3)
O2A C8A C17A 104.8(2)
O2A C8A C9A 114.5(2)
C17A C8A C9A 107.2(2)
O2A C8A H8A 110.0
C17A C8A H8A 110.0
C9A C8A H8A 110.0
O4A C9A O5A 107.2(2)
O4A C9A C8A 112.3(3)
O5A C9A C8A 110.0(2)
O4A C9A C12A 110.2(2)
O5A C9A C12A 110.5(2)
C8A C9A C12A 106.7(2)
O4A C10A C11A 101.9(2)
O4A C10A H10A 111.4
C11A C10A H10A 111.4
O4A C10A H10B 111.4
C11A C10A H10B 111.4
H10A C10A H10B 109.3
O5A C11A C10A 102.9(2)
O5A C11A H11A 111.2
C10A C11A H11A 111.2
O5A C11A H11B 111.2
C10A C11A H11B 111.2
H11A C11A H11B 109.1
C9A C12A C13A 114.1(3)
C9A C12A H12A 108.7
C13A C12A H12A 108.7
C9A C12A H12B 108.7
C13A C12A H12B 108.7
H12A C12A H12B 107.6
C14A C13A C12A 112.2(2)
C14A C13A H13A 109.2
C12A C13A H13A 109.2
C14A C13A H13B 109.2
C12A C13A H13B 109.2
H13A C13A H13B 107.9
N1A C15A C14A 109.8(3)
N1A C15A C16A 113.7(2)
C14A C15A C16A 113.4(2)
N1A C15A H15A 106.5
C14A C15A H15A 106.5
C16A C15A H15A 106.5
C5A C16A C15A 112.1(2)
C5A C16A H16A 109.2
C15A C16A H16A 109.2
C5A C16A H16B 109.2
C15A C16A H16B 109.2
H16A C16A H16B 107.9
C14A C17A C6A 121.6(3)
C14A C17A C8A 128.5(3)
C6A C17A C8A 106.4(2)
N1A C18A C19A 110.3(3)
N1A C18A H18A 109.6
C19A C18A H18A 109.6
N1A C18A H18B 109.6
C19A C18A H18B 109.6
H18A C18A H18B 108.1
C20A C19A C21A 59.9(2)
C20A C19A C18A 118.6(3)
C21A C19A C18A 120.2(3)
C20A C19A H19A 115.6
C21A C19A H19A 115.6
C18A C19A H19A 115.6
C21A C20A C19A 60.1(2)
C21A C20A H20A 117.8
C19A C20A H20A 117.8
C21A C20A H20B 117.8
C19A C20A H20B 117.8
H20A C20A H20B 114.9
C20A C21A C19A 60.0(2)
C20A C21A H21A 117.8
C19A C21A H21A 117.8
C20A C21A H21B 117.8
C19A C21A H21B 117.8
H21A C21A H21B 114.9
O1C C1C H1C1 109.5
O1C C1C H1C2 109.5
H1C1 C1C H1C2 109.5
O1C C1C H1C3 109.5
H1C1 C1C H1C3 109.5
H1C2 C1C H1C3 109.5
O1C C2C C7C 117.6(3)
O1C C2C C3C 125.6(3)
C7C C2C C3C 116.9(3)
C2C C3C C4C 122.8(3)
C2C C3C H3C 118.6
C4C C3C H3C 118.6
C5C C4C C3C 119.5(3)
C5C C4C H4C 120.3
C3C C4C H4C 120.3
C6C C5C C4C 116.5(3)
C6C C5C C16C 113.2(3)
C4C C5C C16C 130.3(3)
C7C C6C C5C 125.1(3)
C7C C6C C17C 108.2(3)
C5C C6C C17C 125.1(3)
C6C C7C O2C 112.7(3)
C6C C7C C2C 119.2(3)
O2C C7C C2C 127.8(3)
O2C C8C C17C 104.7(2)
O2C C8C C9C 114.8(2)
C17C C8C C9C 108.7(2)
O2C C8C H8C 109.5
C17C C8C H8C 109.5
C9C C8C H8C 109.5
O3C C9C O4C 106.5(2)
O3C C9C C8C 111.2(3)
O4C C9C C8C 113.2(2)
O3C C9C C12C 111.4(2)
O4C C9C C12C 108.1(3)
C8C C9C C12C 106.4(2)
O3C C10C C11C 105.0(3)
O3C C10C H10C 110.7
C11C C10C H10C 110.7
O3C C10C H10D 110.7
C11C C10C H10D 110.7
H10C C10C H10D 108.8
O4C C11C C10C 104.1(2)
O4C C11C H11C 110.9
C10C C11C H11C 110.9
O4C C11C H11D 110.9
C10C C11C H11D 110.9
H11C C11C H11D 109.0
C13C C12C C9C 115.3(3)
C13C C12C H12C 108.5
C9C C12C H12C 108.5
C13C C12C H12D 108.5
C9C C12C H12D 108.5
H12C C12C H12D 107.5
C14C C13C C12C 112.7(2)
C14C C13C H13C 109.1
C12C C13C H13C 109.1
C14C C13C H13D 109.1
C12C C13C H13D 109.1
H13C C13C H13D 107.8
C17C C14C C13C 118.9(3)
C17C C14C C15C 118.0(3)
C13C C14C C15C 121.5(2)
N1C C15C C14C 110.3(3)
N1C C15C C16C 114.1(2)
C14C C15C C16C 113.6(2)
N1C C15C H15C 106.0
C14C C15C H15C 106.0
C16C C15C H15C 106.0
C5C C16C C15C 112.5(2)
C5C C16C H16C 109.1
C15C C16C H16C 109.1
C5C C16C H16D 109.1
C15C C16C H16D 109.1
H16C C16C H16D 107.8
C14C C17C C6C 121.5(3)
C14C C17C C8C 128.7(3)
C6C C17C C8C 106.4(2)
N1C C18C C19C 111.1(3)
N1C C18C H18C 109.4
C19C C18C H18C 109.4
N1C C18C H18D 109.4
C19C C18C H18D 109.4
H18C C18C H18D 108.0
C21C C19C C20C 60.4(2)
C21C C19C C18C 120.5(3)
C20C C19C C18C 119.8(3)
C21C C19C H19C 115.1
C20C C19C H19C 115.1
C18C C19C H19C 115.1
C19C C20C C21C 59.7(2)
C19C C20C H20C 117.8
C21C C20C H20C 117.8
C19C C20C H20D 117.8
C21C C20C H20D 117.8
H20C C20C H20D 114.9
C19C C21C C20C 60.0(2)
C19C C21C H21C 117.8
C20C C21C H21C 117.8
C19C C21C H21D 117.8
C20C C21C H21D 117.8
H21C C21C H21D 114.9
C18A N1A C15A 116.1(3)
C18A N1A H1N1 107(2)
C15A N1A H1N1 109(2)
C18C N1C C15C 115.2(2)
C18C N1C H1N2 111(2)
C15C N1C H1N2 106(2)
C2A O1A C1A 115.6(2)
C7A O2A C8A 106.8(2)
C17A C14A C13A 119.2(3)
C17A C14A C15A 117.7(3)
C13A C14A C15A 121.0(2)
C9A O4A C10A 106.6(2)
C11A O5A C9A 107.9(2)
C2C O1C C1C 116.3(2)
C7C O2C C8C 106.9(2)
C9C O3C C10C 107.0(2)
C9C O4C C11C 104.8(2)

loop_
_geom_bond_atom_site_label_1
_geom_bond_atom_site_label_2
_geom_bond_distance
C1A O1A 1.431(4)
C1A H1A1 0.9800
C1A H1A2 0.9800
C1A H1A3 0.9800
C2A O1A 1.371(3)
C2A C3A 1.396(4)
C2A C7A 1.401(4)
C3A C4A 1.411(4)
C3A H3A 0.9500
C4A C5A 1.386(4)
C4A H4A 0.9500
C5A C6A 1.378(4)
C5A C16A 1.514(4)
C6A C7A 1.377(4)
C6A C17A 1.436(4)
C7A O2A 1.377(4)
C8A O2A 1.483(3)
C8A C17A 1.505(4)
C8A C9A 1.525(4)
C8A H8A 1.0000
C9A O4A 1.409(4)
C9A O5A 1.423(3)
C9A C12A 1.535(4)
C10A O4A 1.437(3)
C10A C11A 1.496(5)
C10A H10A 0.9900
C10A H10B 0.9900
C11A O5A 1.419(4)
C11A H11A 0.9900
C11A H11B 0.9900
C12A C13A 1.538(4)
C12A H12A 0.9900
C12A H12B 0.9900
C13A C14A 1.512(4)
C13A H13A 0.9900
C13A H13B 0.9900
C15A N1A 1.469(4)
C15A C14A 1.518(4)
C15A C16A 1.558(4)
C15A H15A 1.0000
C16A H16A 0.9900
C16A H16B 0.9900
C17A C14A 1.336(4)
C18A N1A 1.454(4)
C18A C19A 1.496(4)
C18A H18A 0.9900
C18A H18B 0.9900
C19A C20A 1.493(5)
C19A C21A 1.495(4)
C19A H19A 1.0000
C20A C21A 1.491(5)
C20A H20A 0.9900
C20A H20B 0.9900
C21A H21A 0.9900
C21A H21B 0.9900
C1C O1C 1.425(4)
C1C H1C1 0.9800
C1C H1C2 0.9800
C1C H1C3 0.9800
C2C O1C 1.373(3)
C2C C7C 1.391(4)
C2C C3C 1.395(4)
C3C C4C 1.414(4)
C3C H3C 0.9500
C4C C5C 1.383(4)
C4C H4C 0.9500
C5C C6C 1.380(4)
C5C C16C 1.513(4)
C6C C7C 1.378(4)
C6C C17C 1.433(4)
C7C O2C 1.380(4)
C8C O2C 1.484(3)
C8C C17C 1.500(4)
C8C C9C 1.530(4)
C8C H8C 1.0000
C9C O3C 1.408(4)
C9C O4C 1.411(3)
C9C C12C 1.538(4)
C10C O3C 1.447(3)
C10C C11C 1.506(5)
C10C H10C 0.9900
C10C H10D 0.9900
C11C O4C 1.439(4)
C11C H11C 0.9900
C11C H11D 0.9900
C12C C13C 1.532(4)
C12C H12C 0.9900
C12C H12D 0.9900
C13C C14C 1.504(4)
C13C H13C 0.9900
C13C H13D 0.9900
C14C C17C 1.338(4)
C14C C15C 1.520(4)
C15C N1C 1.468(4)
C15C C16C 1.562(4)
C15C H15C 1.0000
C16C H16C 0.9900
C16C H16D 0.9900
C18C N1C 1.455(4)
C18C C19C 1.504(4)
C18C H18C 0.9900
C18C H18D 0.9900
C19C C21C 1.488(5)
C19C C20C 1.492(4)
C19C H19C 1.0000
C20C C21C 1.498(6)
C20C H20C 0.9900
C20C H20D 0.9900
C21C H21C 0.9900
C21C H21D 0.9900
N1A H1N1 0.88(4)
N1C H1N2 0.91(4)
